data_7703599
loop_
_publ_author_name
'Maro\'n, Anna M'
'Szlapa-Kula, Agata'
'Matussek, Marek'
'Kruszynski, Rafal'
'Siwy, Mariola'
'Janeczek, Henryk'
'Grzelak, Justyna'
'Ma\'ckowski, Sebastian'
'Schab-Balcerzak, Ewa'
'Machura, Barbara'

_publ_section_title
;
 Photoluminescence enhancement of Re(i) carbonyl complexes bearing D-A and
 D-\p-A ligands.
;
_journal_issue 14
_journal_name_full 'Dalton transactions (Cambridge, England : 2003)'
_journal_page_first 4441
_journal_page_last 4453
_journal_paper_doi 10.1039/c9dt04871e
_journal_volume 49
_journal_year 2020
_chemical_formula_moiety 'C55 H58 Cl N4 O3 Re, C2 H3 N'
_chemical_formula_sum 'C57 H61 Cl N5 O3 Re'
_chemical_formula_weight 1085.75
_space_group_crystal_system monoclinic
_space_group_IT_number 14
_space_group_name_Hall '-P 2ybc'
_space_group_name_H-M_alt 'P 1 21/c 1'
_atom_sites_solution_hydrogens geom
_audit_creation_method SHELXL-2018/1
_audit_update_record
;
2019-12-20 deposited with the CCDC.	2020-02-26 downloaded from the CCDC.
;
_cell_angle_alpha 90
_cell_angle_beta 103.268(3)
_cell_angle_gamma 90
_cell_formula_units_Z 4
_cell_length_a 16.1302(4)
_cell_length_b 17.2130(5)
_cell_length_c 19.1090(5)
_cell_measurement_reflns_used 9766
_cell_measurement_temperature 295(2)
_cell_measurement_theta_max 28.8770
_cell_measurement_theta_min 3.8420
_cell_volume 5164.0(2)
_computing_cell_refinement 'CrysAlis CCD v. 1.163 (UNIL IC & KUMA 2000)'
_computing_data_collection 'CrysAlis CCD v. 1.163 (UNIL IC & KUMA 2000)'
_computing_data_reduction 'CrysAlis CCD v. 1.163 (UNIL IC & KUMA 2000)'
_computing_molecular_graphics 'Mercury (Macrae, J.Appl.Cryst. 41 (2008) 466-470'
_computing_publication_material 'Olex2 (Dolomanov et al., 2009)'
_computing_structure_refinement 'SHELXL-2014/6 (Sheldrick, 2014)'
_computing_structure_solution 'SHELXS-97 (Sheldrick, 1990)'
_diffrn_ambient_temperature 295(2)
_diffrn_measured_fraction_theta_full 0.997
_diffrn_measured_fraction_theta_max 0.860
_diffrn_measurement_device_type 'Oxford Diffraction Gemini A Ultra'
_diffrn_radiation_type MoK\a
_diffrn_radiation_wavelength 0.71073
_diffrn_reflns_av_R_equivalents 0.0337
_diffrn_reflns_av_unetI/netI 0.0488
_diffrn_reflns_Laue_measured_fraction_full 0.997
_diffrn_reflns_Laue_measured_fraction_max 0.860
_diffrn_reflns_limit_h_max 22
_diffrn_reflns_limit_h_min -16
_diffrn_reflns_limit_k_max 23
_diffrn_reflns_limit_k_min -17
_diffrn_reflns_limit_l_max 26
_diffrn_reflns_limit_l_min -24
_diffrn_reflns_number 28925
_diffrn_reflns_point_group_measured_fraction_full 0.997
_diffrn_reflns_point_group_measured_fraction_max 0.860
_diffrn_reflns_theta_full 25.050
_diffrn_reflns_theta_max 29.438
_diffrn_reflns_theta_min 3.453
_exptl_absorpt_coefficient_mu 2.453
_exptl_absorpt_correction_T_max 1.00000
_exptl_absorpt_correction_T_min 0.66740
_exptl_absorpt_correction_type multi-scan
_exptl_absorpt_process_details 'Blessing, Acta Cryst. A51 (1995) 33-38'
_exptl_crystal_colour yellow
_exptl_crystal_density_diffrn 1.397
_exptl_crystal_description plate
_exptl_crystal_F_000 2216
_exptl_crystal_size_max 0.197
_exptl_crystal_size_mid 0.089
_exptl_crystal_size_min 0.014
_refine_diff_density_max 0.831
_refine_diff_density_min -0.760
_refine_diff_density_rms 0.085
_refine_ls_extinction_method none
_refine_ls_goodness_of_fit_ref 1.147
_refine_ls_hydrogen_treatment constr
_refine_ls_matrix_type full
_refine_ls_number_parameters 645
_refine_ls_number_reflns 12314
_refine_ls_number_restraints 0
_refine_ls_restrained_S_all 1.147
_refine_ls_R_factor_all 0.0689
_refine_ls_R_factor_gt 0.0459
_refine_ls_shift/su_max 0.002
_refine_ls_shift/su_mean 0.000
_refine_ls_structure_factor_coef Fsqd
_refine_ls_weighting_details 'w=1/[\s^2^(Fo^2^)+(0.0235P)^2^+7.0822P] where P=(Fo^2^+2Fc^2^)/3'
_refine_ls_weighting_scheme calc
_refine_ls_wR_factor_gt 0.0859
_refine_ls_wR_factor_ref 0.0927
_reflns_Friedel_coverage 0.000
_reflns_number_gt 9492
_reflns_number_total 12314
_reflns_threshold_expression 'I > 2\s(I)'
_cod_data_source_file c9dt04871e2.cif
_cod_data_source_block RephenMata
_cod_depositor_comments 'Adding full bibliography for 7703599.cif.'
_cod_original_sg_symbol_H-M 'P 21/c'
_cod_database_code 7703599
_shelx_shelxl_version_number 2018/1
_shelx_space_group_comment
;
The symmetry employed for this shelxl refinement is uniquely defined
by the following loop, which should always be used as a source of
symmetry information in preference to the above space-group names.
They are only intended as comments.
;

loop_
_space_group_symop_operation_xyz
'x, y, z'
'-x, y+1/2, -z+1/2'
'-x, -y, -z'
'x, -y-1/2, z-1/2'

loop_
_atom_site_label
_atom_site_type_symbol
_atom_site_fract_x
_atom_site_fract_y
_atom_site_fract_z
_atom_site_U_iso_or_equiv
_atom_site_adp_type
_atom_site_occupancy
_atom_site_site_symmetry_order
_atom_site_calc_flag
_atom_site_refinement_flags_posn
_atom_site_refinement_flags_adp
_atom_site_refinement_flags_occupancy
_atom_site_disorder_assembly
_atom_site_disorder_group
Re1 Re 0.80993(2) 0.55540(2) 0.50629(2) 0.03855(6) Uani 1 1 d . . . . .
Cl1 Cl 0.8437(2) 0.4236(2) 0.4743(2) 0.0598(14) Uani 0.646(14) 1 d . . P A 1
C3 C 0.7812(15) 0.6618(11) 0.5250(10) 0.060(5) Uani 0.646(14) 1 d . . P A 1
O3 O 0.7684(6) 0.7236(6) 0.5396(6) 0.092(3) Uani 0.646(14) 1 d . . P A 1
Cl1A Cl 0.7682(8) 0.6886(5) 0.5116(7) 0.065(3) Uani 0.354(14) 1 d . . P A 2
C3A C 0.8427(14) 0.4448(13) 0.5019(11) 0.047(5) Uani 0.354(14) 1 d . . P A 2
O3A O 0.8571(8) 0.3818(10) 0.4997(11) 0.087(5) Uani 0.354(14) 1 d . . P A 2
O1 O 0.7123(3) 0.4963(3) 0.6152(2) 0.0888(13) Uani 1 1 d . . . . .
O2 O 0.9691(3) 0.5759(3) 0.6274(2) 0.0868(13) Uani 1 1 d . . . . .
N1 N 0.86528(19) 0.58890(19) 0.41742(17) 0.0331(7) Uani 1 1 d . . . . .
N2 N 0.7063(2) 0.54691(19) 0.41119(17) 0.0336(7) Uani 1 1 d . . . . .
N3 N 0.9621(2) 0.6133(2) 0.23168(18) 0.0409(8) Uani 1 1 d . . . . .
N4 N 0.5153(2) 0.5488(2) 0.21895(19) 0.0425(8) Uani 1 1 d . . . . .
C1 C 0.7501(3) 0.5196(3) 0.5755(3) 0.0545(12) Uani 1 1 d . . . . .
C2 C 0.9096(3) 0.5670(3) 0.5828(2) 0.0527(12) Uani 1 1 d . . . . .
C4 C 0.9447(3) 0.6118(3) 0.4204(2) 0.0422(10) Uani 1 1 d . . . . .
H4 H 0.979918 0.620489 0.465552 0.051 Uiso 1 1 calc R U . . .
C5 C 0.9785(3) 0.6236(3) 0.3614(2) 0.0426(10) Uani 1 1 d . . . . .
H5 H 1.034191 0.641171 0.367387 0.051 Uiso 1 1 calc R U . . .
C6 C 0.9295(2) 0.6094(2) 0.2929(2) 0.0353(9) Uani 1 1 d . . . . .
C7 C 0.8414(2) 0.5923(2) 0.2870(2) 0.0322(8) Uani 1 1 d . . . . .
C8 C 0.7789(2) 0.5884(3) 0.2205(2) 0.0390(10) Uani 1 1 d . . . . .
H8 H 0.796201 0.594568 0.177609 0.047 Uiso 1 1 calc R U . . .
C9 C 0.6964(2) 0.5763(3) 0.2181(2) 0.0388(10) Uani 1 1 d . . . . .
H9 H 0.657814 0.576213 0.173672 0.047 Uiso 1 1 calc R U . . .
C10 C 0.6661(2) 0.5636(2) 0.2811(2) 0.0323(8) Uani 1 1 d . . . . .
C11 C 0.5795(2) 0.5467(2) 0.2818(2) 0.0348(9) Uani 1 1 d . . . . .
C12 C 0.5625(3) 0.5253(3) 0.3468(2) 0.0406(10) Uani 1 1 d . . . . .
H12 H 0.507697 0.510325 0.348821 0.049 Uiso 1 1 calc R U . . .
C13 C 0.6262(3) 0.5261(3) 0.4087(2) 0.0417(10) Uani 1 1 d . . . . .
H13 H 0.612427 0.511136 0.451405 0.050 Uiso 1 1 calc R U . . .
C14 C 0.7261(2) 0.5640(2) 0.34721(19) 0.0295(8) Uani 1 1 d . . . . .
C15 C 0.8134(2) 0.5817(2) 0.3501(2) 0.0302(8) Uani 1 1 d . . . . .
C16 C 1.0391(2) 0.6574(2) 0.2337(2) 0.0370(9) Uani 1 1 d . . . . .
C17 C 1.1182(3) 0.6251(3) 0.2594(3) 0.0489(11) Uani 1 1 d . . . . .
H17 H 1.122872 0.574183 0.276061 0.059 Uiso 1 1 calc R U . . .
C18 C 1.1906(3) 0.6684(3) 0.2607(3) 0.0479(11) Uani 1 1 d . . . . .
H18 H 1.243617 0.646259 0.279508 0.057 Uiso 1 1 calc R U . . .
C19 C 1.1868(3) 0.7439(2) 0.2346(2) 0.0378(9) Uani 1 1 d . . . . .
C20 C 1.1065(3) 0.7739(3) 0.2078(3) 0.0508(12) Uani 1 1 d . . . . .
H20 H 1.101364 0.824145 0.189291 0.061 Uiso 1 1 calc R U . . .
C21 C 1.0333(3) 0.7317(3) 0.2075(3) 0.0498(11) Uani 1 1 d . . . . .
H21 H 0.980126 0.753888 0.189474 0.060 Uiso 1 1 calc R U . . .
C22 C 1.2668(3) 0.7912(3) 0.2338(2) 0.0460(11) Uani 1 1 d . . . . .
C23 C 1.2574(5) 0.8729(4) 0.2483(8) 0.199(7) Uani 1 1 d . . . . .
H23A H 1.208393 0.893197 0.214925 0.298 Uiso 1 1 calc R U . . .
H23B H 1.307318 0.900479 0.243125 0.298 Uiso 1 1 calc R U . . .
H23C H 1.250093 0.879143 0.296463 0.298 Uiso 1 1 calc R U . . .
C24 C 1.3425(5) 0.7634(6) 0.2927(5) 0.151(4) Uani 1 1 d . . . . .
H24A H 1.334371 0.779114 0.338931 0.226 Uiso 1 1 calc R U . . .
H24B H 1.394082 0.785951 0.285033 0.226 Uiso 1 1 calc R U . . .
H24C H 1.346274 0.707830 0.291121 0.226 Uiso 1 1 calc R U . . .
C25 C 1.2942(5) 0.7753(5) 0.1649(4) 0.108(3) Uani 1 1 d . . . . .
H25A H 1.296660 0.720246 0.157755 0.162 Uiso 1 1 calc R U . . .
H25B H 1.349390 0.797587 0.167640 0.162 Uiso 1 1 calc R U . . .
H25C H 1.253847 0.798026 0.125287 0.162 Uiso 1 1 calc R U . . .
C26 C 0.9432(2) 0.5523(3) 0.1788(2) 0.0379(9) Uani 1 1 d . . . . .
C27 C 0.9358(3) 0.4765(3) 0.1988(2) 0.0408(10) Uani 1 1 d . . . . .
H27 H 0.945337 0.463974 0.247384 0.049 Uiso 1 1 calc R U . . .
C28 C 0.9143(3) 0.4184(3) 0.1477(2) 0.0427(10) Uani 1 1 d . . . . .
H28 H 0.908771 0.367617 0.162607 0.051 Uiso 1 1 calc R U . . .
C29 C 0.9010(3) 0.4343(3) 0.0752(2) 0.0427(10) Uani 1 1 d . . . . .
C30 C 0.9112(3) 0.5103(3) 0.0566(2) 0.0565(13) Uani 1 1 d . . . . .
H30 H 0.904267 0.522646 0.008246 0.068 Uiso 1 1 calc R U . . .
C31 C 0.9313(3) 0.5692(3) 0.1070(2) 0.0528(12) Uani 1 1 d . . . . .
H31 H 0.936793 0.620012 0.092206 0.063 Uiso 1 1 calc R U . . .
C32 C 0.8770(3) 0.3675(3) 0.0201(3) 0.0540(12) Uani 1 1 d . . . . .
C33 C 0.8516(5) 0.3978(4) -0.0568(3) 0.091(2) Uani 1 1 d . . . . .
H33A H 0.897296 0.428259 -0.067050 0.137 Uiso 1 1 calc R U . . .
H33B H 0.801552 0.429519 -0.062329 0.137 Uiso 1 1 calc R U . . .
H33C H 0.839952 0.354784 -0.089575 0.137 Uiso 1 1 calc R U . . .
C34 C 0.9544(4) 0.3152(4) 0.0247(4) 0.090(2) Uani 1 1 d . . . . .
H34A H 0.940817 0.275081 -0.011041 0.136 Uiso 1 1 calc R U . . .
H34B H 0.969908 0.292052 0.071571 0.136 Uiso 1 1 calc R U . . .
H34C H 1.001199 0.345487 0.016375 0.136 Uiso 1 1 calc R U . . .
C35 C 0.8055(5) 0.3193(5) 0.0364(4) 0.120(3) Uani 1 1 d . . . . .
H35A H 0.757885 0.352382 0.037717 0.180 Uiso 1 1 calc R U . . .
H35B H 0.824598 0.294401 0.082238 0.180 Uiso 1 1 calc R U . . .
H35C H 0.788461 0.280656 -0.000232 0.180 Uiso 1 1 calc R U . . .
C36 C 0.4417(2) 0.4997(2) 0.2140(2) 0.0370(9) Uani 1 1 d . . . . .
C37 C 0.4493(3) 0.4210(3) 0.2100(3) 0.0546(13) Uani 1 1 d . . . . .
H37 H 0.502230 0.399096 0.211024 0.066 Uiso 1 1 calc R U . . .
C38 C 0.3793(3) 0.3738(3) 0.2046(3) 0.0564(13) Uani 1 1 d . . . . .
H38 H 0.386003 0.320374 0.201286 0.068 Uiso 1 1 calc R U . . .
C39 C 0.2987(3) 0.4036(3) 0.2039(2) 0.0417(10) Uani 1 1 d . . . . .
C40 C 0.2935(3) 0.4828(3) 0.2069(3) 0.0532(12) Uani 1 1 d . . . . .
H40 H 0.240772 0.505295 0.205551 0.064 Uiso 1 1 calc R U . . .
C41 C 0.3631(3) 0.5306(3) 0.2118(3) 0.0510(12) Uani 1 1 d . . . . .
H41 H 0.356501 0.584198 0.213663 0.061 Uiso 1 1 calc R U . . .
C42 C 0.2224(3) 0.3502(3) 0.2005(3) 0.0526(12) Uani 1 1 d . . . . .
C43 C 0.2147(5) 0.2928(5) 0.1425(5) 0.139(4) Uani 1 1 d . . . . .
H43A H 0.211452 0.319172 0.097689 0.209 Uiso 1 1 calc R U . . .
H43B H 0.163998 0.262548 0.139571 0.209 Uiso 1 1 calc R U . . .
H43C H 0.263473 0.259229 0.152356 0.209 Uiso 1 1 calc R U . . .
C44 C 0.2350(5) 0.3057(5) 0.2711(4) 0.117(3) Uani 1 1 d . . . . .
H44A H 0.285342 0.274286 0.277609 0.175 Uiso 1 1 calc R U . . .
H44B H 0.186492 0.272924 0.269999 0.175 Uiso 1 1 calc R U . . .
H44C H 0.240922 0.341795 0.310240 0.175 Uiso 1 1 calc R U . . .
C45 C 0.1411(4) 0.3934(4) 0.1926(7) 0.171(5) Uani 1 1 d . . . . .
H45A H 0.144993 0.427663 0.232886 0.256 Uiso 1 1 calc R U . . .
H45B H 0.095349 0.357263 0.190938 0.256 Uiso 1 1 calc R U . . .
H45C H 0.130431 0.423174 0.149005 0.256 Uiso 1 1 calc R U . . .
C46 C 0.5075(2) 0.6124(3) 0.1705(2) 0.0396(10) Uani 1 1 d . . . . .
C47 C 0.5315(3) 0.6857(3) 0.1923(2) 0.0474(11) Uani 1 1 d . . . . .
H47 H 0.552474 0.695434 0.241050 0.057 Uiso 1 1 calc R U . . .
C48 C 0.5257(3) 0.7466(3) 0.1438(3) 0.0508(12) Uani 1 1 d . . . . .
H48 H 0.544398 0.795836 0.160434 0.061 Uiso 1 1 calc R U . . .
C49 C 0.4923(3) 0.7350(3) 0.0707(3) 0.0469(11) Uani 1 1 d . . . . .
C50 C 0.4660(3) 0.6607(3) 0.0494(3) 0.0601(14) Uani 1 1 d . . . . .
H50 H 0.442807 0.650987 0.000998 0.072 Uiso 1 1 calc R U . . .
C51 C 0.4732(3) 0.6001(3) 0.0980(2) 0.0557(13) Uani 1 1 d . . . . .
H51 H 0.454800 0.550676 0.081786 0.067 Uiso 1 1 calc R U . . .
C52 C 0.4824(3) 0.8016(3) 0.0154(3) 0.0582(13) Uani 1 1 d . . . . .
C53 C 0.5290(5) 0.8742(3) 0.0487(3) 0.0842(19) Uani 1 1 d . . . . .
H53A H 0.509914 0.888027 0.091038 0.126 Uiso 1 1 calc R U . . .
H53B H 0.517375 0.916068 0.014671 0.126 Uiso 1 1 calc R U . . .
H53C H 0.589181 0.864262 0.061328 0.126 Uiso 1 1 calc R U . . .
C54 C 0.5199(4) 0.7772(4) -0.0479(3) 0.0787(17) Uani 1 1 d . . . . .
H54A H 0.579948 0.768377 -0.031240 0.118 Uiso 1 1 calc R U . . .
H54B H 0.510445 0.817664 -0.083416 0.118 Uiso 1 1 calc R U . . .
H54C H 0.492749 0.730323 -0.068699 0.118 Uiso 1 1 calc R U . . .
C55 C 0.3882(4) 0.8204(4) -0.0092(4) 0.090(2) Uani 1 1 d . . . . .
H55A H 0.357265 0.773935 -0.026513 0.135 Uiso 1 1 calc R U . . .
H55B H 0.379913 0.858222 -0.047016 0.135 Uiso 1 1 calc R U . . .
H55C H 0.367820 0.840804 0.030550 0.135 Uiso 1 1 calc R U . . .
N5 N 0.3600(11) -0.0276(7) 0.4368(7) 0.213(7) Uani 1 1 d . . . . .
C56 C 0.3407(10) 0.0289(10) 0.4661(7) 0.165(7) Uani 1 1 d . . . . .
C57 C 0.3216(10) 0.0968(10) 0.4990(8) 0.235(8) Uani 1 1 d . . . . .
H57A H 0.307046 0.137224 0.463660 0.281 Uiso 1 1 calc R U . . .
H57B H 0.370161 0.112485 0.535426 0.281 Uiso 1 1 calc R U . . .
H57C H 0.274246 0.087490 0.520529 0.281 Uiso 1 1 calc R U . . .

loop_
_atom_site_aniso_label
_atom_site_aniso_U_11
_atom_site_aniso_U_22
_atom_site_aniso_U_33
_atom_site_aniso_U_23
_atom_site_aniso_U_13
_atom_site_aniso_U_12
Re1 0.03933(9) 0.04553(10) 0.02791(9) -0.00154(8) 0.00176(6) 0.00002(9)
Cl1 0.0559(14) 0.046(2) 0.067(2) -0.0075(14) -0.0082(16) 0.0029(13)
C3 0.068(8) 0.086(14) 0.026(6) -0.012(8) 0.009(5) 0.003(10)
O3 0.137(7) 0.063(6) 0.079(6) -0.004(5) 0.032(5) 0.026(5)
Cl1A 0.079(5) 0.054(5) 0.068(6) -0.006(3) 0.030(4) 0.001(4)
C3A 0.039(7) 0.052(12) 0.037(10) -0.010(8) -0.019(8) -0.002(8)
O3A 0.068(8) 0.040(8) 0.136(13) 0.005(9) -0.011(8) 0.006(6)
O1 0.109(3) 0.108(3) 0.056(2) 0.015(2) 0.035(2) -0.025(3)
O2 0.079(3) 0.097(3) 0.062(2) -0.001(2) -0.030(2) -0.018(2)
N1 0.0286(16) 0.0367(17) 0.0319(17) -0.0081(15) 0.0028(13) -0.0029(14)
N2 0.0320(16) 0.0404(18) 0.0289(16) -0.0008(15) 0.0077(13) 0.0021(15)
N3 0.0348(18) 0.052(2) 0.040(2) -0.0119(17) 0.0172(15) -0.0145(17)
N4 0.0285(16) 0.053(2) 0.043(2) 0.0113(18) 0.0014(14) -0.0076(17)
C1 0.064(3) 0.060(3) 0.036(2) 0.001(2) 0.003(2) -0.011(3)
C2 0.060(3) 0.051(3) 0.040(3) 0.004(2) -0.002(2) -0.001(2)
C4 0.031(2) 0.055(3) 0.036(2) -0.011(2) 0.0008(17) -0.005(2)
C5 0.028(2) 0.056(3) 0.044(2) -0.012(2) 0.0088(18) -0.010(2)
C6 0.0279(19) 0.038(2) 0.041(2) -0.0077(18) 0.0105(17) -0.0019(17)
C7 0.0280(19) 0.038(2) 0.032(2) -0.0037(17) 0.0084(16) -0.0013(17)
C8 0.032(2) 0.056(3) 0.029(2) 0.0007(19) 0.0087(17) -0.005(2)
C9 0.030(2) 0.057(3) 0.027(2) 0.0011(19) 0.0000(16) -0.0015(19)
C10 0.0265(18) 0.040(2) 0.0288(19) 0.0016(17) 0.0034(15) 0.0024(17)
C11 0.0264(18) 0.039(2) 0.036(2) 0.0009(18) 0.0015(16) -0.0021(17)
C12 0.030(2) 0.054(3) 0.038(2) 0.003(2) 0.0083(17) -0.0079(19)
C13 0.038(2) 0.054(3) 0.034(2) 0.003(2) 0.0101(18) -0.003(2)
C14 0.0269(17) 0.033(2) 0.0288(18) 0.0003(16) 0.0071(15) 0.0022(16)
C15 0.0265(18) 0.0336(19) 0.0288(19) -0.0042(16) 0.0026(15) 0.0012(16)
C16 0.032(2) 0.042(2) 0.039(2) -0.0080(19) 0.0131(17) -0.0096(19)
C17 0.039(2) 0.037(2) 0.075(3) 0.009(2) 0.021(2) -0.002(2)
C18 0.031(2) 0.047(3) 0.067(3) 0.005(2) 0.015(2) 0.000(2)
C19 0.039(2) 0.039(2) 0.038(2) -0.0061(19) 0.0150(18) -0.0074(19)
C20 0.049(3) 0.037(2) 0.064(3) 0.006(2) 0.007(2) -0.007(2)
C21 0.037(2) 0.047(3) 0.063(3) 0.005(2) 0.006(2) 0.003(2)
C22 0.046(3) 0.049(3) 0.047(3) -0.009(2) 0.017(2) -0.017(2)
C23 0.118(7) 0.060(4) 0.47(2) -0.092(8) 0.169(10) -0.058(5)
C24 0.084(5) 0.180(9) 0.159(8) 0.060(7) -0.034(5) -0.080(6)
C25 0.098(5) 0.142(7) 0.103(6) -0.019(5) 0.060(4) -0.045(5)
C26 0.0284(19) 0.049(2) 0.038(2) -0.006(2) 0.0128(16) -0.0107(19)
C27 0.042(2) 0.052(3) 0.028(2) 0.0010(19) 0.0070(18) 0.000(2)
C28 0.048(2) 0.038(2) 0.043(2) 0.001(2) 0.012(2) -0.003(2)
C29 0.038(2) 0.053(3) 0.039(2) -0.005(2) 0.0131(18) -0.007(2)
C30 0.080(4) 0.063(3) 0.031(2) -0.001(2) 0.021(2) -0.018(3)
C31 0.073(3) 0.047(3) 0.045(3) 0.001(2) 0.026(2) -0.017(2)
C32 0.058(3) 0.060(3) 0.046(3) -0.013(2) 0.016(2) -0.011(3)
C33 0.125(6) 0.089(5) 0.052(4) -0.020(3) 0.006(4) -0.011(4)
C34 0.108(5) 0.071(4) 0.094(5) -0.028(4) 0.028(4) 0.005(4)
C35 0.129(6) 0.132(6) 0.116(6) -0.073(5) 0.064(5) -0.091(5)
C36 0.0280(19) 0.042(2) 0.038(2) 0.0093(19) 0.0015(17) -0.0034(18)
C37 0.031(2) 0.045(3) 0.084(4) -0.001(3) 0.003(2) 0.007(2)
C38 0.042(3) 0.032(2) 0.090(4) 0.001(2) 0.006(3) 0.003(2)
C39 0.032(2) 0.044(2) 0.043(2) 0.005(2) -0.0042(18) -0.0057(19)
C40 0.031(2) 0.047(3) 0.085(4) 0.000(3) 0.022(2) 0.001(2)
C41 0.039(2) 0.036(2) 0.080(4) 0.000(2) 0.018(2) -0.001(2)
C42 0.038(2) 0.043(3) 0.071(3) 0.003(2) 0.001(2) -0.012(2)
C43 0.131(7) 0.136(7) 0.166(8) -0.086(6) 0.066(6) -0.095(6)
C44 0.097(5) 0.123(6) 0.125(7) 0.034(5) 0.013(5) -0.053(5)
C45 0.038(3) 0.079(5) 0.377(16) 0.010(7) 0.010(6) -0.017(3)
C46 0.0240(19) 0.051(3) 0.041(2) 0.006(2) 0.0023(17) -0.0037(19)
C47 0.045(2) 0.053(3) 0.040(2) 0.004(2) 0.001(2) -0.002(2)
C48 0.045(3) 0.044(3) 0.060(3) 0.004(2) 0.006(2) -0.005(2)
C49 0.041(2) 0.048(3) 0.052(3) 0.009(2) 0.009(2) -0.001(2)
C50 0.069(3) 0.065(3) 0.040(3) 0.009(2) -0.001(2) -0.018(3)
C51 0.061(3) 0.054(3) 0.043(3) 0.011(2) -0.006(2) -0.021(2)
C52 0.064(3) 0.057(3) 0.056(3) 0.018(3) 0.019(3) -0.003(3)
C53 0.119(5) 0.052(3) 0.086(4) 0.016(3) 0.032(4) -0.011(3)
C54 0.091(4) 0.076(4) 0.076(4) 0.021(3) 0.032(3) -0.003(3)
C55 0.068(4) 0.097(5) 0.110(5) 0.053(4) 0.029(4) 0.026(4)
N5 0.310(16) 0.137(9) 0.145(10) 0.059(8) -0.048(10) -0.018(11)
C56 0.188(13) 0.190(14) 0.086(8) 0.077(9) -0.034(8) -0.075(13)
C57 0.276(19) 0.237(17) 0.201(16) -0.091(13) 0.077(14) -0.074(15)

loop_
_atom_type_symbol
_atom_type_description
_atom_type_scat_dispersion_real
_atom_type_scat_dispersion_imag
_atom_type_scat_source
C C 0.0033 0.0016 'International Tables Vol C Tables 4.2.6.8 and 6.1.1.4'
H H 0.0000 0.0000 'International Tables Vol C Tables 4.2.6.8 and 6.1.1.4'
N N 0.0061 0.0033 'International Tables Vol C Tables 4.2.6.8 and 6.1.1.4'
O O 0.0106 0.0060 'International Tables Vol C Tables 4.2.6.8 and 6.1.1.4'
Cl Cl 0.1484 0.1585 'International Tables Vol C Tables 4.2.6.8 and 6.1.1.4'
Re Re -1.0185 7.2310 'International Tables Vol C Tables 4.2.6.8 and 6.1.1.4'

loop_
_geom_angle_atom_site_label_1
_geom_angle_atom_site_label_2
_geom_angle_atom_site_label_3
_geom_angle
_geom_angle_site_symmetry_1
_geom_angle_site_symmetry_3
_geom_angle_publ_flag
C1 Re1 C2 88.5(2) . . ?
C1 Re1 C3 89.8(7) . . ?
C2 Re1 C3 87.4(6) . . ?
C1 Re1 C3A 84.3(8) . . ?
C2 Re1 C3A 87.0(6) . . ?
C1 Re1 N1 172.69(16) . . ?
C2 Re1 N1 98.37(17) . . ?
C3 Re1 N1 93.0(6) . . ?
C3A Re1 N1 93.5(7) . . ?
C1 Re1 N2 98.26(17) . . ?
C2 Re1 N2 173.25(17) . . ?
C3 Re1 N2 92.7(6) . . ?
C3A Re1 N2 93.5(5) . . ?
N1 Re1 N2 74.88(11) . . ?
C1 Re1 Cl1A 95.0(3) . . ?
C2 Re1 Cl1A 93.6(4) . . ?
C3A Re1 Cl1A 179.2(8) . . ?
N1 Re1 Cl1A 87.1(3) . . ?
N2 Re1 Cl1A 86.0(3) . . ?
C1 Re1 Cl1 92.93(19) . . ?
C2 Re1 Cl1 95.22(17) . . ?
C3 Re1 Cl1 176.2(5) . . ?
N1 Re1 Cl1 83.99(14) . . ?
N2 Re1 Cl1 84.33(13) . . ?
O3 C3 Re1 175.8(16) . . ?
O3A C3A Re1 177(2) . . ?
C4 N1 C15 116.2(3) . . ?
C4 N1 Re1 127.7(3) . . ?
C15 N1 Re1 116.1(2) . . ?
C13 N2 C14 116.8(3) . . ?
C13 N2 Re1 127.0(3) . . ?
C14 N2 Re1 116.2(2) . . ?
C6 N3 C26 119.8(3) . . ?
C6 N3 C16 119.3(3) . . ?
C26 N3 C16 116.3(3) . . ?
C11 N4 C46 121.2(3) . . ?
C11 N4 C36 118.6(3) . . ?
C46 N4 C36 117.3(3) . . ?
O1 C1 Re1 177.4(5) . . ?
O2 C2 Re1 178.0(5) . . ?
N1 C4 C5 124.6(4) . . ?
N1 C4 H4 117.7 . . ?
C5 C4 H4 117.7 . . ?
C4 C5 C6 120.0(4) . . ?
C4 C5 H5 120.0 . . ?
C6 C5 H5 120.0 . . ?
C5 C6 N3 122.9(3) . . ?
C5 C6 C7 116.9(4) . . ?
N3 C6 C7 120.2(3) . . ?
C15 C7 C6 118.1(3) . . ?
C15 C7 C8 117.4(3) . . ?
C6 C7 C8 124.4(4) . . ?
C9 C8 C7 122.1(4) . . ?
C9 C8 H8 119.0 . . ?
C7 C8 H8 119.0 . . ?
C8 C9 C10 122.0(4) . . ?
C8 C9 H9 119.0 . . ?
C10 C9 H9 119.0 . . ?
C14 C10 C9 117.6(3) . . ?
C14 C10 C11 117.7(3) . . ?
C9 C10 C11 124.6(3) . . ?
C12 C11 N4 121.3(3) . . ?
C12 C11 C10 117.3(3) . . ?
N4 C11 C10 121.3(4) . . ?
C13 C12 C11 120.4(4) . . ?
C13 C12 H12 119.8 . . ?
C11 C12 H12 119.8 . . ?
N2 C13 C12 124.1(4) . . ?
N2 C13 H13 118.0 . . ?
C12 C13 H13 118.0 . . ?
N2 C14 C10 123.4(3) . . ?
N2 C14 C15 116.3(3) . . ?
C10 C14 C15 120.3(3) . . ?
N1 C15 C7 123.5(3) . . ?
N1 C15 C14 116.0(3) . . ?
C7 C15 C14 120.4(3) . . ?
C21 C16 C17 119.2(4) . . ?
C21 C16 N3 119.7(4) . . ?
C17 C16 N3 121.1(4) . . ?
C16 C17 C18 120.0(4) . . ?
C16 C17 H17 120.0 . . ?
C18 C17 H17 120.0 . . ?
C17 C18 C19 122.1(4) . . ?
C17 C18 H18 119.0 . . ?
C19 C18 H18 119.0 . . ?
C20 C19 C18 116.5(4) . . ?
C20 C19 C22 121.3(4) . . ?
C18 C19 C22 122.3(4) . . ?
C19 C20 C21 122.1(4) . . ?
C19 C20 H20 119.0 . . ?
C21 C20 H20 119.0 . . ?
C16 C21 C20 120.2(4) . . ?
C16 C21 H21 119.9 . . ?
C20 C21 H21 119.9 . . ?
C23 C22 C25 114.1(7) . . ?
C23 C22 C19 112.9(4) . . ?
C25 C22 C19 109.2(4) . . ?
C23 C22 C24 105.3(7) . . ?
C25 C22 C24 104.0(6) . . ?
C19 C22 C24 111.0(4) . . ?
C22 C23 H23A 109.5 . . ?
C22 C23 H23B 109.5 . . ?
H23A C23 H23B 109.5 . . ?
C22 C23 H23C 109.5 . . ?
H23A C23 H23C 109.5 . . ?
H23B C23 H23C 109.5 . . ?
C22 C24 H24A 109.5 . . ?
C22 C24 H24B 109.5 . . ?
H24A C24 H24B 109.5 . . ?
C22 C24 H24C 109.5 . . ?
H24A C24 H24C 109.5 . . ?
H24B C24 H24C 109.5 . . ?
C22 C25 H25A 109.5 . . ?
C22 C25 H25B 109.5 . . ?
H25A C25 H25B 109.5 . . ?
C22 C25 H25C 109.5 . . ?
H25A C25 H25C 109.5 . . ?
H25B C25 H25C 109.5 . . ?
C31 C26 C27 118.6(4) . . ?
C31 C26 N3 120.4(4) . . ?
C27 C26 N3 120.9(4) . . ?
C26 C27 C28 120.9(4) . . ?
C26 C27 H27 119.6 . . ?
C28 C27 H27 119.6 . . ?
C29 C28 C27 121.4(4) . . ?
C29 C28 H28 119.3 . . ?
C27 C28 H28 119.3 . . ?
C30 C29 C28 116.6(4) . . ?
C30 C29 C32 123.8(4) . . ?
C28 C29 C32 119.6(4) . . ?
C29 C30 C31 122.7(4) . . ?
C29 C30 H30 118.7 . . ?
C31 C30 H30 118.7 . . ?
C26 C31 C30 119.8(4) . . ?
C26 C31 H31 120.1 . . ?
C30 C31 H31 120.1 . . ?
C35 C32 C33 109.8(5) . . ?
C35 C32 C34 108.5(5) . . ?
C33 C32 C34 107.1(5) . . ?
C35 C32 C29 110.5(4) . . ?
C33 C32 C29 111.9(4) . . ?
C34 C32 C29 109.1(4) . . ?
C32 C33 H33A 109.5 . . ?
C32 C33 H33B 109.5 . . ?
H33A C33 H33B 109.5 . . ?
C32 C33 H33C 109.5 . . ?
H33A C33 H33C 109.5 . . ?
H33B C33 H33C 109.5 . . ?
C32 C34 H34A 109.5 . . ?
C32 C34 H34B 109.5 . . ?
H34A C34 H34B 109.5 . . ?
C32 C34 H34C 109.5 . . ?
H34A C34 H34C 109.5 . . ?
H34B C34 H34C 109.5 . . ?
C32 C35 H35A 109.5 . . ?
C32 C35 H35B 109.5 . . ?
H35A C35 H35B 109.5 . . ?
C32 C35 H35C 109.5 . . ?
H35A C35 H35C 109.5 . . ?
H35B C35 H35C 109.5 . . ?
C37 C36 C41 118.6(4) . . ?
C37 C36 N4 120.1(4) . . ?
C41 C36 N4 121.2(4) . . ?
C36 C37 C38 120.6(4) . . ?
C36 C37 H37 119.7 . . ?
C38 C37 H37 119.7 . . ?
C37 C38 C39 122.1(4) . . ?
C37 C38 H38 119.0 . . ?
C39 C38 H38 119.0 . . ?
C40 C39 C38 115.5(4) . . ?
C40 C39 C42 123.1(4) . . ?
C38 C39 C42 121.4(4) . . ?
C39 C40 C41 122.9(4) . . ?
C39 C40 H40 118.6 . . ?
C41 C40 H40 118.6 . . ?
C36 C41 C40 120.3(4) . . ?
C36 C41 H41 119.8 . . ?
C40 C41 H41 119.8 . . ?
C43 C42 C45 109.9(6) . . ?
C43 C42 C39 111.5(5) . . ?
C45 C42 C39 112.8(4) . . ?
C43 C42 C44 107.5(6) . . ?
C45 C42 C44 106.0(7) . . ?
C39 C42 C44 108.8(4) . . ?
C42 C43 H43A 109.5 . . ?
C42 C43 H43B 109.5 . . ?
H43A C43 H43B 109.5 . . ?
C42 C43 H43C 109.5 . . ?
H43A C43 H43C 109.5 . . ?
H43B C43 H43C 109.5 . . ?
C42 C44 H44A 109.5 . . ?
C42 C44 H44B 109.5 . . ?
H44A C44 H44B 109.5 . . ?
C42 C44 H44C 109.5 . . ?
H44A C44 H44C 109.5 . . ?
H44B C44 H44C 109.5 . . ?
C42 C45 H45A 109.5 . . ?
C42 C45 H45B 109.5 . . ?
H45A C45 H45B 109.5 . . ?
C42 C45 H45C 109.5 . . ?
H45A C45 H45C 109.5 . . ?
H45B C45 H45C 109.5 . . ?
C47 C46 C51 117.9(4) . . ?
C47 C46 N4 122.7(4) . . ?
C51 C46 N4 119.3(4) . . ?
C46 C47 C48 121.8(4) . . ?
C46 C47 H47 119.1 . . ?
C48 C47 H47 119.1 . . ?
C47 C48 C49 120.9(4) . . ?
C47 C48 H48 119.6 . . ?
C49 C48 H48 119.6 . . ?
C50 C49 C48 116.8(4) . . ?
C50 C49 C52 120.7(4) . . ?
C48 C49 C52 122.5(4) . . ?
C49 C50 C51 121.9(5) . . ?
C49 C50 H50 119.0 . . ?
C51 C50 H50 119.0 . . ?
C50 C51 C46 120.6(5) . . ?
C50 C51 H51 119.7 . . ?
C46 C51 H51 119.7 . . ?
C55 C52 C53 108.5(5) . . ?
C55 C52 C54 111.3(5) . . ?
C53 C52 C54 108.0(5) . . ?
C55 C52 C49 107.9(4) . . ?
C53 C52 C49 111.2(4) . . ?
C54 C52 C49 109.9(4) . . ?
C52 C53 H53A 109.5 . . ?
C52 C53 H53B 109.5 . . ?
H53A C53 H53B 109.5 . . ?
C52 C53 H53C 109.5 . . ?
H53A C53 H53C 109.5 . . ?
H53B C53 H53C 109.5 . . ?
C52 C54 H54A 109.5 . . ?
C52 C54 H54B 109.5 . . ?
H54A C54 H54B 109.5 . . ?
C52 C54 H54C 109.5 . . ?
H54A C54 H54C 109.5 . . ?
H54B C54 H54C 109.5 . . ?
C52 C55 H55A 109.5 . . ?
C52 C55 H55B 109.5 . . ?
H55A C55 H55B 109.5 . . ?
C52 C55 H55C 109.5 . . ?
H55A C55 H55C 109.5 . . ?
H55B C55 H55C 109.5 . . ?
N5 C56 C57 177.1(17) . . ?
C56 C57 H57A 109.5 . . ?
C56 C57 H57B 109.5 . . ?
H57A C57 H57B 109.5 . . ?
C56 C57 H57C 109.5 . . ?
H57A C57 H57C 109.5 . . ?
H57B C57 H57C 109.5 . . ?

loop_
_geom_bond_atom_site_label_1
_geom_bond_atom_site_label_2
_geom_bond_distance
_geom_bond_site_symmetry_2
_geom_bond_publ_flag
Re1 C1 1.910(5) . ?
Re1 C2 1.919(5) . ?
Re1 C3 1.94(2) . ?
Re1 C3A 1.98(2) . ?
Re1 N1 2.170(3) . ?
Re1 N2 2.173(3) . ?
Re1 Cl1A 2.398(9) . ?
Re1 Cl1 2.444(3) . ?
C3 O3 1.13(3) . ?
C3A O3A 1.11(3) . ?
O1 C1 1.149(6) . ?
O2 C2 1.138(5) . ?
N1 C4 1.329(5) . ?
N1 C15 1.370(5) . ?
N2 C13 1.331(5) . ?
N2 C14 1.365(5) . ?
N3 C6 1.390(5) . ?
N3 C26 1.440(5) . ?
N3 C16 1.449(5) . ?
N4 C11 1.395(5) . ?
N4 C46 1.420(5) . ?
N4 C36 1.442(5) . ?
C4 C5 1.376(6) . ?
C4 H4 0.9300 . ?
C5 C6 1.385(6) . ?
C5 H5 0.9300 . ?
C6 C7 1.430(5) . ?
C7 C15 1.393(5) . ?
C7 C8 1.431(5) . ?
C8 C9 1.337(5) . ?
C8 H8 0.9300 . ?
C9 C10 1.417(5) . ?
C9 H9 0.9300 . ?
C10 C14 1.404(5) . ?
C10 C11 1.431(5) . ?
C11 C12 1.382(6) . ?
C12 C13 1.377(6) . ?
C12 H12 0.9300 . ?
C13 H13 0.9300 . ?
C14 C15 1.430(5) . ?
C16 C21 1.368(6) . ?
C16 C17 1.375(6) . ?
C17 C18 1.382(6) . ?
C17 H17 0.9300 . ?
C18 C19 1.388(6) . ?
C18 H18 0.9300 . ?
C19 C20 1.379(6) . ?
C19 C22 1.529(6) . ?
C20 C21 1.386(6) . ?
C20 H20 0.9300 . ?
C21 H21 0.9300 . ?
C22 C23 1.447(8) . ?
C22 C25 1.508(7) . ?
C22 C24 1.535(8) . ?
C23 H23A 0.9600 . ?
C23 H23B 0.9600 . ?
C23 H23C 0.9600 . ?
C24 H24A 0.9600 . ?
C24 H24B 0.9600 . ?
C24 H24C 0.9600 . ?
C25 H25A 0.9600 . ?
C25 H25B 0.9600 . ?
C25 H25C 0.9600 . ?
C26 C31 1.372(6) . ?
C26 C27 1.374(6) . ?
C27 C28 1.385(6) . ?
C27 H27 0.9300 . ?
C28 C29 1.381(6) . ?
C28 H28 0.9300 . ?
C29 C30 1.375(6) . ?
C29 C32 1.547(6) . ?
C30 C31 1.384(6) . ?
C30 H30 0.9300 . ?
C31 H31 0.9300 . ?
C32 C35 1.512(8) . ?
C32 C33 1.524(7) . ?
C32 C34 1.525(8) . ?
C33 H33A 0.9600 . ?
C33 H33B 0.9600 . ?
C33 H33C 0.9600 . ?
C34 H34A 0.9600 . ?
C34 H34B 0.9600 . ?
C34 H34C 0.9600 . ?
C35 H35A 0.9600 . ?
C35 H35B 0.9600 . ?
C35 H35C 0.9600 . ?
C36 C37 1.363(6) . ?
C36 C41 1.367(6) . ?
C37 C38 1.375(6) . ?
C37 H37 0.9300 . ?
C38 C39 1.396(6) . ?
C38 H38 0.9300 . ?
C39 C40 1.368(6) . ?
C39 C42 1.525(6) . ?
C40 C41 1.377(6) . ?
C40 H40 0.9300 . ?
C41 H41 0.9300 . ?
C42 C43 1.467(8) . ?
C42 C45 1.485(8) . ?
C42 C44 1.525(8) . ?
C43 H43A 0.9600 . ?
C43 H43B 0.9600 . ?
C43 H43C 0.9600 . ?
C44 H44A 0.9600 . ?
C44 H44B 0.9600 . ?
C44 H44C 0.9600 . ?
C45 H45A 0.9600 . ?
C45 H45B 0.9600 . ?
C45 H45C 0.9600 . ?
C46 C47 1.358(6) . ?
C46 C51 1.386(6) . ?
C47 C48 1.388(6) . ?
C47 H47 0.9300 . ?
C48 C49 1.392(6) . ?
C48 H48 0.9300 . ?
C49 C50 1.380(7) . ?
C49 C52 1.542(6) . ?
C50 C51 1.382(6) . ?
C50 H50 0.9300 . ?
C51 H51 0.9300 . ?
C52 C55 1.520(7) . ?
C52 C53 1.520(7) . ?
C52 C54 1.529(8) . ?
C53 H53A 0.9600 . ?
C53 H53B 0.9600 . ?
C53 H53C 0.9600 . ?
C54 H54A 0.9600 . ?
C54 H54B 0.9600 . ?
C54 H54C 0.9600 . ?
C55 H55A 0.9600 . ?
C55 H55B 0.9600 . ?
C55 H55C 0.9600 . ?
N5 C56 1.20(2) . ?
C56 C57 1.40(2) . ?
C57 H57A 0.9600 . ?
C57 H57B 0.9600 . ?
C57 H57C 0.9600 . ?

loop_
_geom_torsion_atom_site_label_1
_geom_torsion_atom_site_label_2
_geom_torsion_atom_site_label_3
_geom_torsion_atom_site_label_4
_geom_torsion
_geom_torsion_site_symmetry_1
_geom_torsion_site_symmetry_2
_geom_torsion_site_symmetry_3
_geom_torsion_site_symmetry_4
_geom_torsion_publ_flag
C15 N1 C4 C5 -4.3(6) . . . . ?
Re1 N1 C4 C5 172.1(3) . . . . ?
N1 C4 C5 C6 -1.8(7) . . . . ?
C4 C5 C6 N3 -173.9(4) . . . . ?
C4 C5 C6 C7 7.8(6) . . . . ?
C26 N3 C6 C5 133.8(4) . . . . ?
C16 N3 C6 C5 -21.3(6) . . . . ?
C26 N3 C6 C7 -47.9(5) . . . . ?
C16 N3 C6 C7 157.0(4) . . . . ?
C5 C6 C7 C15 -7.7(6) . . . . ?
N3 C6 C7 C15 173.9(4) . . . . ?
C5 C6 C7 C8 169.6(4) . . . . ?
N3 C6 C7 C8 -8.8(6) . . . . ?
C15 C7 C8 C9 1.0(6) . . . . ?
C6 C7 C8 C9 -176.4(4) . . . . ?
C7 C8 C9 C10 -2.4(7) . . . . ?
C8 C9 C10 C14 0.0(6) . . . . ?
C8 C9 C10 C11 -176.9(4) . . . . ?
C46 N4 C11 C12 134.8(4) . . . . ?
C36 N4 C11 C12 -25.7(6) . . . . ?
C46 N4 C11 C10 -47.7(6) . . . . ?
C36 N4 C11 C10 151.8(4) . . . . ?
C14 C10 C11 C12 -5.6(6) . . . . ?
C9 C10 C11 C12 171.3(4) . . . . ?
C14 C10 C11 N4 176.9(4) . . . . ?
C9 C10 C11 N4 -6.2(6) . . . . ?
N4 C11 C12 C13 -177.9(4) . . . . ?
C10 C11 C12 C13 4.6(6) . . . . ?
C14 N2 C13 C12 -3.9(6) . . . . ?
Re1 N2 C13 C12 176.9(3) . . . . ?
C11 C12 C13 N2 0.3(7) . . . . ?
C13 N2 C14 C10 2.6(6) . . . . ?
Re1 N2 C14 C10 -178.1(3) . . . . ?
C13 N2 C14 C15 -176.3(4) . . . . ?
Re1 N2 C14 C15 3.0(4) . . . . ?
C9 C10 C14 N2 -175.0(4) . . . . ?
C11 C10 C14 N2 2.1(6) . . . . ?
C9 C10 C14 C15 3.9(6) . . . . ?
C11 C10 C14 C15 -179.0(4) . . . . ?
C4 N1 C15 C7 4.1(6) . . . . ?
Re1 N1 C15 C7 -172.6(3) . . . . ?
C4 N1 C15 C14 -174.5(4) . . . . ?
Re1 N1 C15 C14 8.8(4) . . . . ?
C6 C7 C15 N1 1.8(6) . . . . ?
C8 C7 C15 N1 -175.6(4) . . . . ?
C6 C7 C15 C14 -179.6(4) . . . . ?
C8 C7 C15 C14 2.9(6) . . . . ?
N2 C14 C15 N1 -7.7(5) . . . . ?
C10 C14 C15 N1 173.3(3) . . . . ?
N2 C14 C15 C7 173.6(3) . . . . ?
C10 C14 C15 C7 -5.4(6) . . . . ?
C6 N3 C16 C21 -97.7(5) . . . . ?
C26 N3 C16 C21 106.4(5) . . . . ?
C6 N3 C16 C17 84.3(5) . . . . ?
C26 N3 C16 C17 -71.6(5) . . . . ?
C21 C16 C17 C18 1.9(7) . . . . ?
N3 C16 C17 C18 179.9(4) . . . . ?
C16 C17 C18 C19 -1.8(7) . . . . ?
C17 C18 C19 C20 0.5(7) . . . . ?
C17 C18 C19 C22 -178.2(4) . . . . ?
C18 C19 C20 C21 0.8(7) . . . . ?
C22 C19 C20 C21 179.5(4) . . . . ?
C17 C16 C21 C20 -0.7(7) . . . . ?
N3 C16 C21 C20 -178.7(4) . . . . ?
C19 C20 C21 C16 -0.7(8) . . . . ?
C20 C19 C22 C23 37.3(8) . . . . ?
C18 C19 C22 C23 -144.1(7) . . . . ?
C20 C19 C22 C25 -90.8(6) . . . . ?
C18 C19 C22 C25 87.8(6) . . . . ?
C20 C19 C22 C24 155.2(6) . . . . ?
C18 C19 C22 C24 -26.2(7) . . . . ?
C6 N3 C26 C31 144.2(4) . . . . ?
C16 N3 C26 C31 -60.0(5) . . . . ?
C6 N3 C26 C27 -35.1(6) . . . . ?
C16 N3 C26 C27 120.7(4) . . . . ?
C31 C26 C27 C28 -1.9(6) . . . . ?
N3 C26 C27 C28 177.4(4) . . . . ?
C26 C27 C28 C29 1.0(7) . . . . ?
C27 C28 C29 C30 0.8(7) . . . . ?
C27 C28 C29 C32 -180.0(4) . . . . ?
C28 C29 C30 C31 -1.9(7) . . . . ?
C32 C29 C30 C31 179.0(5) . . . . ?
C27 C26 C31 C30 0.9(7) . . . . ?
N3 C26 C31 C30 -178.4(4) . . . . ?
C29 C30 C31 C26 1.0(8) . . . . ?
C30 C29 C32 C35 -132.2(6) . . . . ?
C28 C29 C32 C35 48.6(7) . . . . ?
C30 C29 C32 C33 -9.7(7) . . . . ?
C28 C29 C32 C33 171.2(5) . . . . ?
C30 C29 C32 C34 108.6(6) . . . . ?
C28 C29 C32 C34 -70.6(6) . . . . ?
C11 N4 C36 C37 -68.7(6) . . . . ?
C46 N4 C36 C37 130.1(5) . . . . ?
C11 N4 C36 C41 112.6(5) . . . . ?
C46 N4 C36 C41 -48.7(6) . . . . ?
C41 C36 C37 C38 -0.6(7) . . . . ?
N4 C36 C37 C38 -179.4(4) . . . . ?
C36 C37 C38 C39 -0.9(8) . . . . ?
C37 C38 C39 C40 1.8(8) . . . . ?
C37 C38 C39 C42 -177.8(5) . . . . ?
C38 C39 C40 C41 -1.3(8) . . . . ?
C42 C39 C40 C41 178.3(5) . . . . ?
C37 C36 C41 C40 1.0(7) . . . . ?
N4 C36 C41 C40 179.8(4) . . . . ?
C39 C40 C41 C36 -0.1(8) . . . . ?
C40 C39 C42 C43 130.5(6) . . . . ?
C38 C39 C42 C43 -49.8(7) . . . . ?
C40 C39 C42 C45 6.3(8) . . . . ?
C38 C39 C42 C45 -174.1(7) . . . . ?
C40 C39 C42 C44 -111.0(6) . . . . ?
C38 C39 C42 C44 68.6(7) . . . . ?
C11 N4 C46 C47 -29.8(6) . . . . ?
C36 N4 C46 C47 130.9(4) . . . . ?
C11 N4 C46 C51 150.8(4) . . . . ?
C36 N4 C46 C51 -48.5(6) . . . . ?
C51 C46 C47 C48 -2.6(7) . . . . ?
N4 C46 C47 C48 178.0(4) . . . . ?
C46 C47 C48 C49 2.0(7) . . . . ?
C47 C48 C49 C50 -0.3(7) . . . . ?
C47 C48 C49 C52 178.3(4) . . . . ?
C48 C49 C50 C51 -0.7(8) . . . . ?
C52 C49 C50 C51 -179.2(5) . . . . ?
C49 C50 C51 C46 0.0(8) . . . . ?
C47 C46 C51 C50 1.7(7) . . . . ?
N4 C46 C51 C50 -178.9(4) . . . . ?
C50 C49 C52 C55 70.8(7) . . . . ?
C48 C49 C52 C55 -107.7(6) . . . . ?
C50 C49 C52 C53 -170.3(5) . . . . ?
C48 C49 C52 C53 11.2(7) . . . . ?
C50 C49 C52 C54 -50.7(6) . . . . ?
C48 C49 C52 C54 130.8(5) . . . . ?
